data_7152151
loop_
_publ_author_name
'Du, Zhiyun'
'Zhou, Chenggang'
'Gao, Yaojun'
'Ren, Qiao'
'Zhang, Kun'
'Cheng, Hansong'
'Wang, Wei'
'Wang, Jian'

_publ_section_title
;
 Expeditious diastereoselective construction of a thiochroman skeleton via
 a cinchona alkaloid-derived catalyst.
;
_journal_issue 1
_journal_name_full 'Organic &amp; biomolecular chemistry'
_journal_page_first 36
_journal_page_last 39
_journal_paper_doi 10.1039/c1ob06497e
_journal_volume 10
_journal_year 2012
_chemical_formula_sum 'C29 H25 N O7 S2'
_chemical_formula_weight 563.62
_chemical_name_systematic
;
?
;
_space_group_IT_number 4
_symmetry_cell_setting monoclinic
_symmetry_space_group_name_Hall 'P 2yb'
_symmetry_space_group_name_H-M 'P 1 21 1'
_atom_sites_solution_hydrogens geom
_atom_sites_solution_primary direct
_atom_sites_solution_secondary difmap
_audit_creation_method SHELXL-97
_cell_angle_alpha 90.00
_cell_angle_beta 104.519(3)
_cell_angle_gamma 90.00
_cell_formula_units_Z 2
_cell_length_a 9.9340(14)
_cell_length_b 9.0722(12)
_cell_length_c 14.812(2)
_cell_measurement_reflns_used 897
_cell_measurement_temperature 100(2)
_cell_measurement_theta_max 27.43
_cell_measurement_theta_min 2.84
_cell_volume 1292.3(3)
_computing_cell_refinement 'Bruker SMART'
_computing_data_collection 'Bruker SMART'
_computing_data_reduction 'Bruker SAINT'
_computing_molecular_graphics 'Bruker SHELXTL'
_computing_publication_material 'Bruker SHELXTL'
_computing_structure_refinement 'SHELXL-97 (Sheldrick, 1997)'
_computing_structure_solution 'SHELXS-97 (Sheldrick, 1990)'
_diffrn_ambient_temperature 100(2)
_diffrn_measured_fraction_theta_full 0.999
_diffrn_measured_fraction_theta_max 0.999
_diffrn_measurement_device_type 'CCD area detector'
_diffrn_measurement_method 'phi and omega scans'
_diffrn_radiation_monochromator graphite
_diffrn_radiation_source 'fine-focus sealed tube'
_diffrn_radiation_type MoK\a
_diffrn_radiation_wavelength 0.71073
_diffrn_reflns_av_R_equivalents 0.0193
_diffrn_reflns_av_sigmaI/netI 0.0343
_diffrn_reflns_limit_h_max 12
_diffrn_reflns_limit_h_min -8
_diffrn_reflns_limit_k_max 11
_diffrn_reflns_limit_k_min -11
_diffrn_reflns_limit_l_max 18
_diffrn_reflns_limit_l_min -19
_diffrn_reflns_number 9081
_diffrn_reflns_theta_full 27.48
_diffrn_reflns_theta_max 27.48
_diffrn_reflns_theta_min 1.42
_exptl_absorpt_coefficient_mu 0.257
_exptl_absorpt_correction_T_max 0.9552
_exptl_absorpt_correction_T_min 0.8611
_exptl_absorpt_correction_type multi-scan
_exptl_absorpt_process_details 'Sadabs, (Sheldrick 2001)'
_exptl_crystal_colour Colourless
_exptl_crystal_density_diffrn 1.449
_exptl_crystal_density_meas ?
_exptl_crystal_density_method 'not measured'
_exptl_crystal_description Thin_Plate
_exptl_crystal_F_000 588
_exptl_crystal_size_max 0.60
_exptl_crystal_size_mid 0.50
_exptl_crystal_size_min 0.18
_refine_diff_density_max 0.613
_refine_diff_density_min -0.232
_refine_diff_density_rms 0.061
_refine_ls_abs_structure_details 'Flack H D (1983), Acta Cryst. A39, 876-881'
_refine_ls_abs_structure_Flack 0.05(5)
_refine_ls_extinction_method none
_refine_ls_goodness_of_fit_ref 1.038
_refine_ls_hydrogen_treatment constr
_refine_ls_matrix_type full
_refine_ls_number_parameters 353
_refine_ls_number_reflns 5632
_refine_ls_number_restraints 1
_refine_ls_restrained_S_all 1.037
_refine_ls_R_factor_all 0.0365
_refine_ls_R_factor_gt 0.0355
_refine_ls_shift/su_max 0.000
_refine_ls_shift/su_mean 0.000
_refine_ls_structure_factor_coef Fsqd
_refine_ls_weighting_details 'calc w=1/[\s^2^(Fo^2^)+(0.0538P)^2^+0.3999P] where P=(Fo^2^+2Fc^2^)/3'
_refine_ls_weighting_scheme calc
_refine_ls_wR_factor_gt 0.0906
_refine_ls_wR_factor_ref 0.0915
_reflns_number_gt 5489
_reflns_number_total 5632
_reflns_threshold_expression >2sigma(I)
_cod_data_source_file c1ob06497e.txt
_cod_data_source_block a457
_cod_depositor_comments
;
The following automatic conversions were performed:

'_symmetry_cell_setting' value 'Monoclinic' changed to 'monoclinic'
according to /home/saulius/struct/CIF-dictionaries/cif_core.dic
dictionary named 'cif_core.dic' version 2.4.1 from
2010-06-29.

'_exptl_absorpt_correction_type' value 'Multi-scan'
changed to 'multi-scan' according to
/home/saulius/struct/CIF-dictionaries/cif_core.dic dictionary named
'cif_core.dic' version 2.4.1 from 2010-06-29.

Automatic conversion script
Id: cif_fix_values 1715 2011-07-08 13:25:40Z adriana 

The following automatic conversions were performed:

'_exptl_crystal_density_meas' value 'Not Measured' was changed to '?'
- the value is perceived as not measured.

Automatic conversion script
Id: cif_fix_values 3008 2015-01-20 13:52:24Z robertas 
;
_cod_original_cell_volume 1292.2(3)
_cod_original_sg_symbol_H-M P2(1)
_cod_database_code 7152151

loop_
_symmetry_equiv_pos_as_xyz
'x, y, z'
'-x, y+1/2, -z'

loop_
_atom_site_label
_atom_site_type_symbol
_atom_site_fract_x
_atom_site_fract_y
_atom_site_fract_z
_atom_site_U_iso_or_equiv
_atom_site_adp_type
_atom_site_occupancy
_atom_site_symmetry_multiplicity
_atom_site_calc_flag
_atom_site_refinement_flags
S1 S 0.64418(5) 0.63421(5) 0.88160(3) 0.01985(11) Uani 1 1 d .
S2 S 0.07306(5) 0.34671(6) 0.55863(3) 0.02146(11) Uani 1 1 d .
O1 O 0.52768(17) 0.54500(18) 0.88616(10) 0.0271(3) Uani 1 1 d .
O2 O 0.77719(16) 0.60490(17) 0.94247(11) 0.0279(3) Uani 1 1 d .
O3 O 0.66807(13) 0.61917(16) 0.77817(9) 0.0192(3) Uani 1 1 d .
O4 O 0.29576(17) 0.6135(2) 0.33589(13) 0.0350(4) Uani 1 1 d .
O5 O 0.35167(15) 0.38444(19) 0.36126(11) 0.0278(3) Uani 1 1 d .
O6 O -0.12762(15) 0.28374(16) 0.17840(10) 0.0231(3) Uani 1 1 d .
O7 O -0.06722(15) 0.05526(16) 0.23264(10) 0.0224(3) Uani 1 1 d .
N1 N 0.28088(16) 0.4927(2) 0.36735(12) 0.0198(3) Uani 1 1 d .
C1 C 0.7032(2) 0.9356(2) 0.89416(13) 0.0180(4) Uani 1 1 d .
C2 C 0.8441(2) 0.9134(2) 0.89263(13) 0.0217(4) Uani 1 1 d .
H2 H 0.8760 0.8168 0.8844 0.026 Uiso 1 1 calc R
C3 C 0.9340(2) 1.0292(3) 0.90292(15) 0.0274(5) Uani 1 1 d .
H3 H 1.0280 1.0120 0.9022 0.033 Uiso 1 1 calc R
C4 C 0.8898(3) 1.1743(3) 0.91462(16) 0.0315(5) Uani 1 1 d .
H4 H 0.9543 1.2535 0.9233 0.038 Uiso 1 1 calc R
C5 C 0.7547(3) 1.2003(3) 0.91342(16) 0.0302(5) Uani 1 1 d .
H5A H 0.7250 1.2984 0.9200 0.036 Uiso 1 1 calc R
C6 C 0.6573(2) 1.0833(2) 0.90256(14) 0.0218(4) Uani 1 1 d .
C7 C 0.5169(2) 1.1108(3) 0.90303(14) 0.0268(5) Uani 1 1 d .
H7 H 0.4869 1.2095 0.9068 0.032 Uiso 1 1 calc R
C8 C 0.4243(2) 0.9989(3) 0.89822(15) 0.0275(5) Uani 1 1 d .
H8 H 0.3312 1.0197 0.8998 0.033 Uiso 1 1 calc R
C9 C 0.4667(2) 0.8515(3) 0.89094(13) 0.0235(4) Uani 1 1 d .
H9 H 0.4022 0.7732 0.8877 0.028 Uiso 1 1 calc R
C10 C 0.6015(2) 0.8220(2) 0.88857(13) 0.0175(4) Uani 1 1 d .
C11 C 0.55514(19) 0.5633(2) 0.70818(13) 0.0163(4) Uani 1 1 d .
C12 C 0.56795(19) 0.4244(2) 0.67550(13) 0.0179(4) Uani 1 1 d .
H12 H 0.6498 0.3682 0.6992 0.021 Uiso 1 1 calc R
C13 C 0.45771(18) 0.3671(2) 0.60632(13) 0.0170(4) Uani 1 1 d .
H13 H 0.4658 0.2720 0.5813 0.020 Uiso 1 1 calc R
C14 C 0.33616(19) 0.4485(2) 0.57381(13) 0.0168(4) Uani 1 1 d .
C15 C 0.3275(2) 0.5896(2) 0.60870(14) 0.0209(4) Uani 1 1 d .
H15 H 0.2450 0.6456 0.5868 0.025 Uiso 1 1 calc R
C16 C 0.4384(2) 0.6499(2) 0.67529(14) 0.0221(4) Uani 1 1 d .
H16 H 0.4340 0.7476 0.6975 0.027 Uiso 1 1 calc R
C17 C 0.21549(18) 0.3803(2) 0.50236(13) 0.0155(4) Uani 1 1 d .
H17 H 0.2465 0.2833 0.4826 0.019 Uiso 1 1 calc R
C18 C 0.16391(18) 0.4754(2) 0.41574(13) 0.0154(4) Uani 1 1 d .
H18 H 0.1400 0.5751 0.4359 0.018 Uiso 1 1 calc R
C19 C 0.03510(18) 0.4132(2) 0.34503(13) 0.0150(3) Uani 1 1 d .
H19 H 0.0208 0.4710 0.2859 0.018 Uiso 1 1 calc R
C20 C -0.08839(18) 0.4393(2) 0.38555(13) 0.0153(3) Uani 1 1 d .
C21 C -0.07858(19) 0.4138(2) 0.47981(13) 0.0165(4) Uani 1 1 d .
C22 C -0.1932(2) 0.4381(2) 0.51651(14) 0.0198(4) Uani 1 1 d .
H22 H -0.1860 0.4212 0.5808 0.024 Uiso 1 1 calc R
C23 C -0.3173(2) 0.4870(2) 0.45901(15) 0.0222(4) Uani 1 1 d .
H23 H -0.3957 0.5012 0.4839 0.027 Uiso 1 1 calc R
C24 C -0.3283(2) 0.5154(2) 0.36538(15) 0.0222(4) Uani 1 1 d .
H24 H -0.4134 0.5498 0.3263 0.027 Uiso 1 1 calc R
C25 C -0.21294(19) 0.4929(2) 0.32941(14) 0.0181(4) Uani 1 1 d .
H25 H -0.2193 0.5144 0.2657 0.022 Uiso 1 1 calc R
C26 C 0.04952(19) 0.2499(2) 0.32216(13) 0.0165(4) Uani 1 1 d .
H26A H 0.1430 0.2326 0.3120 0.020 Uiso 1 1 calc R
H26B H 0.0409 0.1890 0.3759 0.020 Uiso 1 1 calc R
C27 C -0.05947(19) 0.2024(2) 0.23640(13) 0.0165(4) Uani 1 1 d .
C28 C -0.1605(2) -0.0079(2) 0.14945(15) 0.0263(5) Uani 1 1 d .
H28A H -0.1180 -0.0017 0.0959 0.032 Uiso 1 1 calc R
H28B H -0.2497 0.0466 0.1335 0.032 Uiso 1 1 calc R
C29 C -0.1848(3) -0.1656(3) 0.17062(16) 0.0326(5) Uani 1 1 d .
H29A H -0.0952 -0.2152 0.1939 0.049 Uiso 1 1 calc R
H29B H -0.2372 -0.2147 0.1137 0.049 Uiso 1 1 calc R
H29C H -0.2380 -0.1700 0.2181 0.049 Uiso 1 1 calc R

loop_
_atom_site_aniso_label
_atom_site_aniso_U_11
_atom_site_aniso_U_22
_atom_site_aniso_U_33
_atom_site_aniso_U_23
_atom_site_aniso_U_13
_atom_site_aniso_U_12
S1 0.0231(2) 0.0186(2) 0.0141(2) 0.00006(17) -0.00236(17) -0.00184(18)
S2 0.0178(2) 0.0280(3) 0.0170(2) 0.0071(2) 0.00142(16) -0.00099(19)
O1 0.0342(9) 0.0252(8) 0.0203(7) 0.0010(6) 0.0037(6) -0.0085(6)
O2 0.0293(8) 0.0224(8) 0.0245(7) 0.0000(6) -0.0071(6) 0.0010(6)
O3 0.0174(6) 0.0194(7) 0.0174(6) -0.0037(6) -0.0017(5) -0.0024(5)
O4 0.0362(9) 0.0278(9) 0.0449(10) 0.0078(8) 0.0174(7) -0.0076(7)
O5 0.0218(7) 0.0317(9) 0.0306(8) -0.0032(7) 0.0080(6) 0.0017(6)
O6 0.0239(7) 0.0220(7) 0.0186(7) -0.0021(6) -0.0037(6) -0.0003(6)
O7 0.0259(7) 0.0183(7) 0.0187(7) -0.0034(6) -0.0025(6) -0.0026(5)
N1 0.0151(7) 0.0249(9) 0.0178(8) -0.0033(7) 0.0008(6) -0.0065(6)
C1 0.0216(9) 0.0180(9) 0.0116(8) -0.0016(7) -0.0010(7) -0.0005(7)
C2 0.0238(10) 0.0232(10) 0.0167(9) -0.0037(8) 0.0024(7) -0.0014(8)
C3 0.0240(10) 0.0357(12) 0.0220(10) -0.0055(9) 0.0051(8) -0.0083(9)
C4 0.0377(12) 0.0302(12) 0.0265(11) -0.0052(10) 0.0079(9) -0.0142(10)
C5 0.0468(13) 0.0193(10) 0.0227(10) -0.0019(8) 0.0055(9) -0.0004(9)
C6 0.0290(10) 0.0210(10) 0.0135(8) 0.0004(7) 0.0015(7) 0.0038(8)
C7 0.0327(11) 0.0281(12) 0.0166(9) -0.0027(8) 0.0005(8) 0.0113(9)
C8 0.0204(9) 0.0431(13) 0.0169(10) -0.0060(9) 0.0007(7) 0.0105(9)
C9 0.0208(9) 0.0326(11) 0.0151(8) -0.0023(9) 0.0005(7) -0.0032(9)
C10 0.0212(9) 0.0167(9) 0.0123(8) -0.0019(7) -0.0005(6) 0.0020(7)
C11 0.0161(9) 0.0185(9) 0.0126(8) 0.0003(7) 0.0003(7) -0.0037(7)
C12 0.0144(8) 0.0187(9) 0.0187(9) 0.0005(7) 0.0005(7) 0.0021(7)
C13 0.0175(8) 0.0138(9) 0.0187(9) -0.0023(7) 0.0026(7) -0.0003(7)
C14 0.0152(8) 0.0182(9) 0.0151(8) -0.0003(7) 0.0003(7) -0.0028(7)
C15 0.0192(9) 0.0178(10) 0.0211(9) 0.0002(7) -0.0036(7) 0.0049(7)
C16 0.0267(10) 0.0148(9) 0.0208(9) -0.0015(8) -0.0014(7) 0.0030(8)
C17 0.0133(8) 0.0157(9) 0.0161(8) -0.0015(7) 0.0012(6) -0.0009(6)
C18 0.0137(8) 0.0154(9) 0.0156(9) -0.0006(7) 0.0012(6) -0.0016(7)
C19 0.0139(8) 0.0165(9) 0.0129(8) 0.0008(7) 0.0004(6) -0.0016(6)
C20 0.0156(8) 0.0131(8) 0.0163(8) -0.0023(7) 0.0021(7) -0.0025(6)
C21 0.0158(8) 0.0137(9) 0.0178(9) -0.0001(7) 0.0002(7) -0.0030(7)
C22 0.0226(9) 0.0171(9) 0.0201(9) -0.0013(8) 0.0062(7) -0.0039(7)
C23 0.0197(9) 0.0196(10) 0.0290(11) -0.0048(8) 0.0090(8) -0.0027(8)
C24 0.0181(9) 0.0181(9) 0.0279(10) -0.0038(8) 0.0012(8) 0.0012(7)
C25 0.0179(8) 0.0150(9) 0.0188(9) -0.0014(7) -0.0002(7) -0.0009(7)
C26 0.0147(8) 0.0173(9) 0.0159(8) -0.0006(7) 0.0009(7) 0.0004(7)
C27 0.0154(8) 0.0194(9) 0.0156(8) -0.0033(7) 0.0057(7) -0.0018(7)
C28 0.0292(11) 0.0233(11) 0.0209(10) -0.0078(8) -0.0039(8) -0.0034(8)
C29 0.0405(12) 0.0290(12) 0.0263(11) -0.0087(10) 0.0047(9) -0.0133(10)

loop_
_atom_type_symbol
_atom_type_description
_atom_type_scat_dispersion_real
_atom_type_scat_dispersion_imag
_atom_type_scat_source
C C 0.0033 0.0016 'International Tables Vol C Tables 4.2.6.8 and 6.1.1.4'
H H 0.0000 0.0000 'International Tables Vol C Tables 4.2.6.8 and 6.1.1.4'
N N 0.0061 0.0033 'International Tables Vol C Tables 4.2.6.8 and 6.1.1.4'
O O 0.0106 0.0060 'International Tables Vol C Tables 4.2.6.8 and 6.1.1.4'
S S 0.1246 0.1234 'International Tables Vol C Tables 4.2.6.8 and 6.1.1.4'

loop_
_geom_angle_atom_site_label_1
_geom_angle_atom_site_label_2
_geom_angle_atom_site_label_3
_geom_angle
O2 S1 O1 119.87(10)
O2 S1 O3 104.54(9)
O1 S1 O3 108.12(8)
O2 S1 C10 109.95(9)
O1 S1 C10 109.57(10)
O3 S1 C10 103.41(8)
C21 S2 C17 105.61(9)
C11 O3 S1 116.55(11)
C27 O7 C28 116.38(16)
O4 N1 O5 124.62(17)
O4 N1 C18 117.10(17)
O5 N1 C18 118.27(16)
C2 C1 C6 118.11(18)
C2 C1 C10 125.51(18)
C6 C1 C10 116.38(18)
C3 C2 C1 120.6(2)
C2 C3 C4 121.2(2)
C5 C4 C3 119.8(2)
C4 C5 C6 121.0(2)
C5 C6 C7 120.8(2)
C5 C6 C1 119.20(19)
C7 C6 C1 120.0(2)
C8 C7 C6 121.4(2)
C7 C8 C9 119.97(19)
C10 C9 C8 119.8(2)
C9 C10 C1 122.40(19)
C9 C10 S1 116.08(16)
C1 C10 S1 121.50(15)
C12 C11 C16 122.85(18)
C12 C11 O3 117.50(17)
C16 C11 O3 119.65(17)
C11 C12 C13 118.49(17)
C14 C13 C12 120.47(17)
C15 C14 C13 119.19(17)
C15 C14 C17 121.50(16)
C13 C14 C17 119.30(17)
C14 C15 C16 120.86(18)
C11 C16 C15 118.05(18)
C14 C17 C18 113.35(15)
C14 C17 S2 108.33(13)
C18 C17 S2 109.92(12)
N1 C18 C17 108.68(14)
N1 C18 C19 108.66(14)
C17 C18 C19 114.28(15)
C20 C19 C26 111.63(15)
C20 C19 C18 106.87(15)
C26 C19 C18 113.29(15)
C25 C20 C21 118.95(17)
C25 C20 C19 120.30(17)
C21 C20 C19 120.73(16)
C20 C21 C22 120.28(18)
C20 C21 S2 123.56(15)
C22 C21 S2 116.14(15)
C23 C22 C21 119.90(19)
C22 C23 C24 120.62(18)
C23 C24 C25 119.22(18)
C20 C25 C24 120.97(19)
C27 C26 C19 111.97(16)
O6 C27 O7 124.47(18)
O6 C27 C26 125.55(18)
O7 C27 C26 109.96(16)
O7 C28 C29 107.44(17)

loop_
_geom_bond_atom_site_label_1
_geom_bond_atom_site_label_2
_geom_bond_distance
S1 O2 1.4255(16)
S1 O1 1.4277(16)
S1 O3 1.6137(14)
S1 C10 1.765(2)
S2 C21 1.767(2)
S2 C17 1.8385(19)
O3 C11 1.417(2)
O4 N1 1.215(2)
O5 N1 1.224(2)
O6 C27 1.204(2)
O7 C27 1.337(2)
O7 C28 1.460(2)
N1 C18 1.519(2)
C1 C2 1.420(3)
C1 C6 1.430(3)
C1 C10 1.431(3)
C2 C3 1.362(3)
C3 C4 1.412(4)
C4 C5 1.358(4)
C5 C6 1.418(3)
C6 C7 1.419(3)
C7 C8 1.360(4)
C8 C9 1.414(3)
C9 C10 1.375(3)
C11 C12 1.367(3)
C11 C16 1.384(3)
C12 C13 1.399(3)
C13 C14 1.394(3)
C14 C15 1.392(3)
C14 C17 1.518(2)
C15 C16 1.393(3)
C17 C18 1.524(3)
C18 C19 1.543(2)
C19 C20 1.513(3)
C19 C26 1.534(3)
C20 C25 1.394(3)
C20 C21 1.394(3)
C21 C22 1.397(3)
C22 C23 1.384(3)
C23 C24 1.388(3)
C24 C25 1.395(3)
C26 C27 1.511(3)
C28 C29 1.497(3)
